data_7211838
loop_
_publ_author_name
'Felloni, Marina'
'Blake, Alexander J.'
'Hubberstey, Peter'
'Teat, Simon J.'
'Wilson, Claire'
'Schr\"oder, Martin'

_publ_section_title
;
 Transition metal dipicolinates as designer T-shaped building blocks
;
_journal_issue 5
_journal_name_full CrystEngComm
_journal_page_first 1576
_journal_paper_doi 10.1039/b915440j
_journal_volume 12
_journal_year 2010
_chemical_formula_moiety 'C25 H24 N4 Ni O6 S'
_chemical_formula_sum 'C25 H24 N4 Ni O6 S'
_chemical_formula_weight 567.25
_chemical_name_common '[1.5(4,4-bipy)Ni(picolinate)].DMSO.MeOH'
_chemical_name_systematic
;
?
;
_space_group_IT_number 14
_symmetry_cell_setting monoclinic
_symmetry_space_group_name_Hall '-P 2ybc'
_symmetry_space_group_name_H-M 'P 1 21/c 1'
_atom_sites_solution_hydrogens geom
_atom_sites_solution_primary direct
_atom_sites_solution_secondary 'difference Fourier methods'
_audit_creation_method SHELXL-97
_cell_angle_alpha 90.00
_cell_angle_beta 94.641(2)
_cell_angle_gamma 90.00
_cell_formula_units_Z 4
_cell_length_a 8.5299(5)
_cell_length_b 18.6015(11)
_cell_length_c 16.0248(10)
_cell_measurement_reflns_used 6106
_cell_measurement_temperature 150(2)
_cell_measurement_theta_max 28.5
_cell_measurement_theta_min 2.4
_cell_volume 2534.3(3)
_computing_cell_refinement 'SAINT (Bruker, 1999)'
_computing_data_collection 'SMART version 5.054 (Bruker, 1998)'
_computing_data_reduction 'SAINT (Bruker, 1999)'
_computing_molecular_graphics 'SHELXTL/PC version 5.03 (Sheldrick, 2008)'
_computing_publication_material SHELXL97
_computing_structure_refinement 'SHELXL97 (Sheldrick, 2008)'
_computing_structure_solution 'SHELXS97 (Sheldrick, 2008)'
_diffrn_ambient_temperature 150(2)
_diffrn_measured_fraction_theta_full 0.985
_diffrn_measured_fraction_theta_max 0.907
_diffrn_measurement_device_type 'Bruker SMART CCD area detector'
_diffrn_measurement_method omega
_diffrn_radiation_monochromator graphite
_diffrn_radiation_source 'fine-focus sealed tube'
_diffrn_radiation_type MoK\a
_diffrn_radiation_wavelength 0.71073
_diffrn_reflns_av_R_equivalents 0.028
_diffrn_reflns_av_sigmaI/netI 0.022
_diffrn_reflns_limit_h_max 10
_diffrn_reflns_limit_h_min -10
_diffrn_reflns_limit_k_max 25
_diffrn_reflns_limit_k_min -25
_diffrn_reflns_limit_l_max 20
_diffrn_reflns_limit_l_min -18
_diffrn_reflns_number 23586
_diffrn_reflns_theta_full 27.50
_diffrn_reflns_theta_max 28.83
_diffrn_reflns_theta_min 2.19
_diffrn_standards_decay_% 0
_diffrn_standards_number 0
_exptl_absorpt_coefficient_mu 0.896
_exptl_absorpt_correction_T_max 0.875
_exptl_absorpt_correction_T_min 0.760
_exptl_absorpt_correction_type multi-scan
_exptl_absorpt_process_details 'SADABS (Bruker, 1999b)'
_exptl_crystal_colour 'pale green'
_exptl_crystal_density_diffrn 1.487
_exptl_crystal_density_method 'not measured'
_exptl_crystal_description column
_exptl_crystal_F_000 1176
_exptl_crystal_size_max 0.30
_exptl_crystal_size_mid 0.18
_exptl_crystal_size_min 0.11
_refine_diff_density_max 0.592
_refine_diff_density_min -0.353
_refine_diff_density_rms 0.072
_refine_ls_extinction_method none
_refine_ls_goodness_of_fit_ref 1.141
_refine_ls_hydrogen_treatment 'riding model'
_refine_ls_matrix_type full
_refine_ls_number_parameters 347
_refine_ls_number_reflns 6027
_refine_ls_number_restraints 2
_refine_ls_restrained_S_all 1.148
_refine_ls_R_factor_all 0.0465
_refine_ls_R_factor_gt 0.0401
_refine_ls_shift/su_max 0.001
_refine_ls_shift/su_mean 0.000
_refine_ls_structure_factor_coef Fsqd
_refine_ls_weighting_details 'calc w=1/[\s^2^(Fo^2^)+(0.0384P)^2^+3.2707P] where P=(Fo^2^+2Fc^2^)/3'
_refine_ls_weighting_scheme calc
_refine_ls_wR_factor_gt 0.1023
_refine_ls_wR_factor_ref 0.1047
_reflns_number_gt 5277
_reflns_number_total 6027
_reflns_threshold_expression I>2sigma(I)
_cod_data_source_file b915440j.txt
_cod_data_source_block NIPYCB_Complex_7
_cod_depositor_comments
;
The following automatic conversions were performed:

'_geom_bond_publ_flag' value 'Y' changed to 'y' according to
/home/saulius/struct/CIF-dictionaries/cif_core.dic dictionary named
'cif_core.dic' version 2.4.2 from 2011-04-26 (6
times).

'_geom_angle_publ_flag' value 'Y' changed to 'y' according
to /home/saulius/struct/CIF-dictionaries/cif_core.dic dictionary
named 'cif_core.dic' version 2.4.2 from 2011-04-26 (25 times).

Automatic conversion script
Id: cif_fix_values 1891 2012-01-12 08:04:46Z andrius 

The following automatic conversions were performed:

'_atom_sites_solution_hydrogens' value 'placed geometrically' was
changed to 'geom'.

Automatic conversion script
Id: cif_fix_values 6452 2018-10-05 10:23:21Z andrius 
;
_cod_original_sg_symbol_H-M P2(1)/c
_cod_database_code 7211838

loop_
_symmetry_equiv_pos_as_xyz
'x, y, z'
'-x, y+1/2, -z+1/2'
'-x, -y, -z'
'x, -y-1/2, z-1/2'

loop_
_atom_site_label
_atom_site_type_symbol
_atom_site_fract_x
_atom_site_fract_y
_atom_site_fract_z
_atom_site_U_iso_or_equiv
_atom_site_adp_type
_atom_site_occupancy
_atom_site_symmetry_multiplicity
_atom_site_calc_flag
_atom_site_refinement_flags
_atom_site_disorder_assembly
_atom_site_disorder_group
Ni Ni 0.59760(3) 0.790638(14) 0.073031(17) 0.01423(8) Uani 1 1 d . . .
N1 N 0.6052(2) 0.89626(10) 0.08499(11) 0.0170(4) Uani 1 1 d . . .
C2 C 0.5280(3) 0.92648(12) 0.14475(15) 0.0203(4) Uani 1 1 d . . .
C3 C 0.5406(3) 0.99987(13) 0.15986(16) 0.0282(5) Uani 1 1 d . . .
H3 H 0.4857 1.0219 0.2023 0.034 Uiso 1 1 calc R . .
C4 C 0.6352(4) 1.03991(13) 0.11132(18) 0.0329(6) Uani 1 1 d . . .
H4 H 0.6467 1.0901 0.1209 0.039 Uiso 1 1 calc R . .
C5 C 0.7137(3) 1.00727(13) 0.04851(17) 0.0291(5) Uani 1 1 d . . .
H5 H 0.7778 1.0345 0.0145 0.035 Uiso 1 1 calc R . .
C6 C 0.6955(3) 0.93374(12) 0.03719(14) 0.0198(4) Uani 1 1 d . . .
C7 C 0.7742(3) 0.88770(12) -0.02527(14) 0.0211(5) Uani 1 1 d . . .
O1 O 0.8516(2) 0.91737(10) -0.07715(12) 0.0341(4) Uani 1 1 d . . .
O2 O 0.75309(18) 0.81964(8) -0.01766(10) 0.0185(3) Uani 1 1 d . . .
C8 C 0.4311(3) 0.87348(13) 0.19109(14) 0.0208(5) Uani 1 1 d . . .
O3 O 0.3527(2) 0.89579(10) 0.24636(13) 0.0358(5) Uani 1 1 d . . .
O4 O 0.44130(18) 0.80782(8) 0.16625(10) 0.0184(3) Uani 1 1 d . . .
N1L N 0.7879(2) 0.77410(10) 0.16493(12) 0.0178(4) Uani 1 1 d . . .
C2L C 0.7617(3) 0.76154(16) 0.24462(16) 0.0312(6) Uani 1 1 d . . .
H2L H 0.6564 0.7638 0.2597 0.037 Uiso 1 1 calc R . .
C3L C 0.8784(3) 0.74552(16) 0.30630(16) 0.0310(6) Uani 1 1 d . . .
H3L H 0.8526 0.7366 0.3619 0.037 Uiso 1 1 calc R . .
C4L C 1.0338(3) 0.74251(12) 0.28686(14) 0.0184(4) Uani 1 1 d . . .
C5L C 1.0611(3) 0.75442(16) 0.20415(16) 0.0311(6) Uani 1 1 d . . .
H5L H 1.1652 0.7523 0.1873 0.037 Uiso 1 1 calc R . .
C6L C 0.9365(3) 0.76949(16) 0.14586(16) 0.0291(6) Uani 1 1 d . . .
H6L H 0.9584 0.7769 0.0893 0.035 Uiso 1 1 calc R . .
N7L N 0.4080(2) 0.79119(10) -0.02162(12) 0.0167(4) Uani 1 1 d . . .
C8L C 0.4359(3) 0.76938(13) -0.09874(15) 0.0222(5) Uani 1 1 d . . .
H8L H 0.5418 0.7605 -0.1101 0.027 Uiso 1 1 calc R . .
C9L C 0.3198(3) 0.75913(13) -0.16252(15) 0.0224(5) Uani 1 1 d . . .
H9L H 0.3461 0.7437 -0.2162 0.027 Uiso 1 1 calc R . .
C10L C 0.1636(3) 0.77159(11) -0.14765(14) 0.0176(4) Uani 1 1 d . . .
C11L C 0.1345(3) 0.79588(13) -0.06845(15) 0.0219(5) Uani 1 1 d . . .
H11L H 0.0301 0.8067 -0.0559 0.026 Uiso 1 1 calc R . .
C12L C 0.2582(3) 0.80432(12) -0.00780(14) 0.0200(4) Uani 1 1 d . . .
H12L H 0.2356 0.8202 0.0463 0.024 Uiso 1 1 calc R . .
N13L N 0.5853(2) 0.68044(10) 0.05934(12) 0.0199(4) Uani 1 1 d . . .
C14L C 0.6690(3) 0.64598(13) 0.00493(17) 0.0267(5) Uani 1 1 d . . .
H14L H 0.7530 0.6709 -0.0177 0.032 Uiso 1 1 calc R . .
C15L C 0.6394(3) 0.57554(13) -0.02018(18) 0.0293(6) Uani 1 1 d . . .
H15L H 0.7005 0.5536 -0.0602 0.035 Uiso 1 1 calc R . .
C16L C 0.5200(3) 0.53744(12) 0.01360(15) 0.0221(5) Uani 1 1 d . . .
C17L C 0.4392(3) 0.57227(13) 0.07388(17) 0.0292(6) Uani 1 1 d . . .
H17L H 0.3605 0.5475 0.1012 0.035 Uiso 1 1 calc R . .
C18L C 0.4741(3) 0.64295(13) 0.09374(17) 0.0279(5) Uani 1 1 d . . .
H18L H 0.4157 0.6661 0.1341 0.033 Uiso 1 1 calc R . .
S1R S 0.95716(10) 1.04159(5) 0.26106(5) 0.0411(2) Uani 0.90 1 d PD A 1
S1R' S 0.9766(18) 0.9695(8) 0.3015(10) 0.090(4) Uiso 0.10 1 d P A 2
O1R O 0.8865(4) 1.0211(2) 0.34114(19) 0.0810(11) Uani 0.90 1 d P . .
C1R C 0.9935(4) 0.95966(18) 0.2092(2) 0.0440(8) Uani 0.90 1 d PD . .
H1RA H 0.8933 0.9376 0.1889 0.066 Uiso 0.90 1 calc PR A 1
H1RB H 1.0515 0.9268 0.2483 0.066 Uiso 0.90 1 calc PR A 1
H1RC H 1.0559 0.9693 0.1616 0.066 Uiso 0.90 1 calc PR A 1
C2R C 1.1566(4) 1.0643(2) 0.2877(2) 0.0443(8) Uani 0.90 1 d PD . .
H2RA H 1.1621 1.1100 0.3181 0.067 Uiso 0.90 1 calc PR A 1
H2RB H 1.2114 1.0690 0.2365 0.067 Uiso 0.90 1 calc PR A 1
H2RC H 1.2067 1.0265 0.3231 0.067 Uiso 0.90 1 calc PR A 1
C1S C 1.1031(6) 0.8967(2) 0.4589(3) 0.0759(13) Uani 1 1 d D . .
O1S O 1.0652(6) 0.8610(3) 0.5293(3) 0.0576(13) Uani 0.50 1 d PD B 2
O1S' O 0.9798(6) 0.8799(3) 0.4119(4) 0.0638(14) Uani 0.50 1 d PD B 1

loop_
_atom_site_aniso_label
_atom_site_aniso_U_11
_atom_site_aniso_U_22
_atom_site_aniso_U_33
_atom_site_aniso_U_23
_atom_site_aniso_U_13
_atom_site_aniso_U_12
Ni 0.01340(14) 0.01411(14) 0.01481(14) -0.00030(10) -0.00104(10) -0.00018(10)
N1 0.0164(9) 0.0169(8) 0.0171(9) 0.0003(7) -0.0014(7) 0.0002(7)
C2 0.0201(11) 0.0204(11) 0.0202(11) 0.0000(8) -0.0001(9) 0.0018(8)
C3 0.0370(15) 0.0209(11) 0.0272(13) -0.0040(9) 0.0066(11) 0.0045(10)
C4 0.0473(17) 0.0156(11) 0.0359(15) -0.0007(10) 0.0045(12) 0.0002(10)
C5 0.0363(14) 0.0197(11) 0.0318(14) 0.0049(10) 0.0060(11) -0.0033(10)
C6 0.0210(11) 0.0194(10) 0.0187(11) 0.0026(8) -0.0010(9) -0.0003(8)
C7 0.0198(11) 0.0234(11) 0.0197(11) 0.0015(9) -0.0002(9) 0.0003(9)
O1 0.0415(11) 0.0295(10) 0.0337(11) 0.0062(8) 0.0189(9) -0.0012(8)
O2 0.0173(8) 0.0206(8) 0.0174(8) -0.0010(6) 0.0009(6) -0.0007(6)
C8 0.0196(11) 0.0235(11) 0.0193(11) 0.0019(9) 0.0013(9) 0.0031(9)
O3 0.0424(11) 0.0305(10) 0.0372(11) -0.0018(8) 0.0207(9) 0.0050(8)
O4 0.0175(8) 0.0192(8) 0.0185(8) 0.0010(6) 0.0011(6) -0.0013(6)
N1L 0.0158(9) 0.0183(9) 0.0189(9) 0.0011(7) -0.0009(7) -0.0010(7)
C2L 0.0156(11) 0.0524(17) 0.0255(13) 0.0120(12) 0.0011(10) 0.0022(11)
C3L 0.0203(12) 0.0527(17) 0.0198(12) 0.0108(11) 0.0003(10) 0.0036(11)
C4L 0.0170(11) 0.0200(10) 0.0176(11) 0.0011(8) -0.0014(8) 0.0006(8)
C5L 0.0153(11) 0.0544(17) 0.0234(13) 0.0075(12) 0.0002(9) 0.0012(11)
C6L 0.0203(12) 0.0502(16) 0.0167(11) 0.0071(10) 0.0000(9) 0.0010(11)
N7L 0.0156(9) 0.0172(8) 0.0168(9) -0.0010(7) -0.0012(7) -0.0003(7)
C8L 0.0161(11) 0.0287(12) 0.0212(11) -0.0054(9) -0.0011(9) 0.0030(9)
C9L 0.0194(11) 0.0280(12) 0.0195(11) -0.0073(9) 0.0001(9) 0.0021(9)
C10L 0.0167(10) 0.0168(10) 0.0186(11) -0.0005(8) -0.0021(8) -0.0002(8)
C11L 0.0145(10) 0.0315(12) 0.0197(11) -0.0029(9) 0.0008(8) 0.0016(9)
C12L 0.0189(11) 0.0249(11) 0.0160(10) -0.0017(8) 0.0011(8) -0.0007(8)
N13L 0.0179(9) 0.0166(9) 0.0245(10) 0.0003(7) -0.0022(8) 0.0004(7)
C14L 0.0231(12) 0.0197(11) 0.0384(14) -0.0031(10) 0.0091(10) -0.0034(9)
C15L 0.0274(13) 0.0207(12) 0.0414(15) -0.0058(10) 0.0121(11) -0.0017(9)
C16L 0.0213(11) 0.0170(11) 0.0276(12) -0.0014(9) 0.0011(9) -0.0011(8)
C17L 0.0306(13) 0.0219(12) 0.0370(15) -0.0057(10) 0.0136(11) -0.0075(10)
C18L 0.0308(13) 0.0222(12) 0.0317(13) -0.0053(10) 0.0099(11) -0.0035(10)
S1R 0.0320(4) 0.0528(5) 0.0379(4) -0.0045(4) -0.0005(3) 0.0108(4)
O1R 0.0484(18) 0.150(4) 0.0477(18) 0.005(2) 0.0231(14) 0.024(2)
C1R 0.0384(19) 0.0366(17) 0.055(2) -0.0006(16) -0.0065(16) -0.0001(14)
C2R 0.0398(19) 0.048(2) 0.044(2) -0.0110(16) -0.0052(15) 0.0030(15)
C1S 0.101(4) 0.054(2) 0.071(3) -0.007(2) -0.001(3) -0.007(2)
O1S 0.059(3) 0.056(3) 0.059(3) 0.005(3) 0.010(3) -0.011(2)
O1S' 0.055(3) 0.069(4) 0.068(4) -0.011(3) 0.007(3) -0.013(3)

loop_
_atom_type_symbol
_atom_type_description
_atom_type_scat_dispersion_real
_atom_type_scat_dispersion_imag
_atom_type_scat_source
C C 0.0033 0.0016 'International Tables Vol C Tables 4.2.6.8 and 6.1.1.4'
H H 0.0000 0.0000 'International Tables Vol C Tables 4.2.6.8 and 6.1.1.4'
N N 0.0061 0.0033 'International Tables Vol C Tables 4.2.6.8 and 6.1.1.4'
O O 0.0106 0.0060 'International Tables Vol C Tables 4.2.6.8 and 6.1.1.4'
Ni Ni 0.3393 1.1124 'International Tables Vol C Tables 4.2.6.8 and 6.1.1.4'
S S 0.1246 0.1234 'International Tables Vol C Tables 4.2.6.8 and 6.1.1.4'

loop_
_geom_angle_atom_site_label_1
_geom_angle_atom_site_label_2
_geom_angle_atom_site_label_3
_geom_angle
_geom_angle_site_symmetry_3
_geom_angle_publ_flag
N1 Ni N13L 178.89(8) . y
N1 Ni O4 78.34(7) . y
N13L Ni O4 101.34(7) . y
N1 Ni O2 78.19(7) . y
N13L Ni O2 102.10(7) . y
O4 Ni O2 156.49(6) . y
N1 Ni N1L 93.41(7) . y
N13L Ni N1L 87.66(7) . y
O4 Ni N1L 91.29(7) . y
O2 Ni N1L 91.53(7) . y
N1 Ni N7L 94.68(7) . y
N13L Ni N7L 84.25(7) . y
O4 Ni N7L 90.96(7) . y
O2 Ni N7L 89.52(7) . y
N1L Ni N7L 171.88(7) . y
C6 N1 C2 122.5(2) . ?
C6 N1 Ni 118.87(15) . y
C2 N1 Ni 118.42(15) . y
N1 C2 C3 120.3(2) . ?
N1 C2 C8 113.49(19) . ?
C3 C2 C8 126.2(2) . ?
C4 C3 C2 118.1(2) . ?
C3 C4 C5 120.6(2) . ?
C6 C5 C4 118.0(2) . ?
N1 C6 C5 120.5(2) . ?
N1 C6 C7 113.17(19) . ?
C5 C6 C7 126.4(2) . ?
O1 C7 O2 126.3(2) . ?
O1 C7 C6 118.9(2) . ?
O2 C7 C6 114.9(2) . ?
C7 O2 Ni 114.63(14) . y
O3 C8 O4 126.8(2) . ?
O3 C8 C2 119.0(2) . ?
O4 C8 C2 114.27(19) . ?
C8 O4 Ni 115.15(14) . y
C6L N1L C2L 116.4(2) . ?
C6L N1L Ni 122.62(16) . y
C2L N1L Ni 120.71(16) . y
N1L C2L C3L 123.9(2) . ?
C2L C3L C4L 119.7(2) . ?
C5L C4L C3L 116.5(2) . ?
C5L C4L C10L 122.2(2) 4_676 ?
C3L C4L C10L 121.3(2) 4_676 ?
C4L C5L C6L 120.0(2) . ?
N1L C6L C5L 123.4(2) . ?
C12L N7L C8L 116.84(19) . ?
C12L N7L Ni 124.39(15) . y
C8L N7L Ni 118.35(15) . y
N7L C8L C9L 123.7(2) . ?
C8L C9L C10L 119.4(2) . ?
C11L C10L C9L 117.1(2) . ?
C11L C10L C4L 121.7(2) 4_475 ?
C9L C10L C4L 121.2(2) 4_475 ?
C12L C11L C10L 119.8(2) . ?
N7L C12L C11L 123.2(2) . ?
C18L N13L C14L 117.1(2) . ?
C18L N13L Ni 120.51(16) . y
C14L N13L Ni 121.42(16) . y
N13L C14L C15L 123.3(2) . ?
C16L C15L C14L 119.4(2) . ?
C15L C16L C17L 117.0(2) . ?
C15L C16L C16L 121.4(3) 3_665 ?
C17L C16L C16L 121.6(3) 3_665 ?
C18L C17L C16L 119.6(2) . ?
N13L C18L C17L 123.4(2) . ?
O1R S1R C2R 107.28(19) . ?
O1R S1R C1R 106.1(2) . ?
C2R S1R C1R 96.70(17) . ?
O1R S1R' C1R 128.5(11) . ?
S1R' O1R S1R 61.3(6) . ?
S1R' C1R S1R 53.3(6) . ?
O1S' C1S O1S 97.4(5) . ?

loop_
_geom_bond_atom_site_label_1
_geom_bond_atom_site_label_2
_geom_bond_distance
_geom_bond_site_symmetry_2
_geom_bond_publ_flag
Ni N1 1.9747(18) . y
Ni N13L 2.0632(19) . y
Ni O4 2.1056(16) . y
Ni O2 2.1153(16) . y
Ni N1L 2.1242(19) . y
Ni N7L 2.1257(18) . y
N1 C6 1.327(3) . ?
N1 C2 1.330(3) . ?
C2 C3 1.389(3) . ?
C2 C8 1.518(3) . ?
C3 C4 1.383(4) . ?
C4 C5 1.393(4) . ?
C5 C6 1.387(3) . ?
C6 C7 1.515(3) . ?
C7 O1 1.233(3) . ?
C7 O2 1.286(3) . ?
C8 O3 1.225(3) . ?
C8 O4 1.290(3) . ?
N1L C6L 1.330(3) . ?
N1L C2L 1.335(3) . ?
C2L C3L 1.377(3) . ?
C3L C4L 1.387(3) . ?
C4L C5L 1.382(3) . ?
C4L C10L 1.485(3) 4_676 ?
C5L C6L 1.385(3) . ?
N7L C12L 1.337(3) . ?
N7L C8L 1.340(3) . ?
C8L C9L 1.378(3) . ?
C9L C10L 1.392(3) . ?
C10L C11L 1.388(3) . ?
C10L C4L 1.485(3) 4_475 ?
C11L C12L 1.385(3) . ?
N13L C18L 1.332(3) . ?
N13L C14L 1.335(3) . ?
C14L C15L 1.388(3) . ?
C15L C16L 1.387(3) . ?
C16L C17L 1.391(3) . ?
C16L C16L 1.491(4) 3_665 ?
C17L C18L 1.380(3) . ?
S1R O1R 1.510(3) . ?
S1R C2R 1.771(3) . ?
S1R C1R 1.776(3) . ?
S1R' O1R 1.412(16) . ?
S1R' C1R 1.509(16) . ?
C1S O1S' 1.282(6) . ?
C1S O1S 1.370(6) . ?
